data_4330324
loop_
_publ_author_name
'Graham E. Dobereiner'
'Jianguo Wu'
'Michael G. Manas'
'Nathan D. Schley'
'Michael K. Takase'
'Robert H. Crabtree'
'Nilay Hazari'
'Feliu Maseras'
'Ainara Nova'

_publ_contact_author_email robert.crabtree@yale.edu
_publ_contact_author_fax '+203 432 6144'
_publ_contact_author_name 'Dr. Robert H Crabtree'
_publ_contact_author_phone '+203 432 3925'
_publ_section_title
;
 Mild, Reversible Reaction of Iridium(III) Amido Complexes with Carbon
 Dioxide
;
_journal_name_full 'Inorganic Chemistry'
_journal_page_first 9683
_journal_page_last 9693
_journal_paper_doi 10.1021/ic300923c
_journal_volume 51
_journal_year 2012
_chemical_formula_moiety 'Ir P2 N2 B F4 C42.21 H40.42 Cl2.42'
_chemical_formula_sum 'C42.21 H40.42 B Cl2.42 F4 Ir N2 P2'
_chemical_formula_weight 1002.50
_space_group_IT_number 62
_symmetry_cell_setting orthorhombic
_symmetry_Int_Tables_number 62
_symmetry_space_group_name_Hall '-P 2ac 2n'
_symmetry_space_group_name_H-M 'P n m a'
_atom_sites_solution_hydrogens geom
_atom_sites_solution_primary direct
_atom_sites_solution_secondary difmap
_cell_angle_alpha 90.0000
_cell_angle_beta 90.0000
_cell_angle_gamma 90.0000
_cell_formula_units_Z 4
_cell_length_a 19.2265(14)
_cell_length_b 15.8767(12)
_cell_length_c 15.0485(11)
_cell_measurement_reflns_used 38484
_cell_measurement_temperature 223
_cell_measurement_theta_max 27.18
_cell_measurement_theta_min 3.00
_cell_volume 4593.6(6)
_computing_cell_refinement PROCESS-AUTO
_computing_data_collection PROCESS-AUTO
_computing_data_reduction CrystalClear
_computing_molecular_graphics 'CrystalStructure 4.0'
_computing_publication_material 'CrystalStructure 4.0 (Rigaku, 2010)'
_computing_structure_refinement 'SHELXL97 (Sheldrick, 1997)'
_computing_structure_solution 'SIR92 (Altomare, et al., 1994)'
_diffrn_ambient_temperature 223
_diffrn_detector_area_resol_mean 6.849
_diffrn_measured_fraction_theta_full 0.996
_diffrn_measured_fraction_theta_max 0.996
_diffrn_measurement_device_type SCX-MINI
_diffrn_measurement_method \w
_diffrn_radiation_type 'Mo K\a'
_diffrn_radiation_wavelength 0.71075
_diffrn_reflns_av_R_equivalents 0.0912
_diffrn_reflns_limit_h_max 24
_diffrn_reflns_limit_h_min -24
_diffrn_reflns_limit_k_max 20
_diffrn_reflns_limit_k_min -20
_diffrn_reflns_limit_l_max 19
_diffrn_reflns_limit_l_min -19
_diffrn_reflns_number 45610
_diffrn_reflns_theta_full 27.10
_diffrn_reflns_theta_max 27.10
_diffrn_standards_number 0
_exptl_absorpt_coefficient_mu 3.171
_exptl_absorpt_correction_T_max 0.827
_exptl_absorpt_correction_T_min 0.593
_exptl_absorpt_correction_type multi-scan
_exptl_absorpt_process_details 'Jacobson, R. (1998) Private communication'
_exptl_crystal_colour Colorless
_exptl_crystal_density_diffrn 1.449
_exptl_crystal_description Chunk
_exptl_crystal_F_000 1987.28
_exptl_crystal_size_max 0.24
_exptl_crystal_size_mid 0.20
_exptl_crystal_size_min 0.06
_refine_diff_density_max 1.530
_refine_diff_density_min -1.590
_refine_ls_extinction_method none
_refine_ls_goodness_of_fit_ref 1.184
_refine_ls_hydrogen_treatment mixed
_refine_ls_number_parameters 295
_refine_ls_number_reflns 5240
_refine_ls_number_restraints 37
_refine_ls_R_factor_gt 0.0589
_refine_ls_shift/su_max 0.001
_refine_ls_structure_factor_coef Fsqd
_refine_ls_weighting_details 'w = 1/[\s^2^(Fo^2^)+(0.0444P)^2^+12.4423P] where P=(Fo^2^+2Fc^2^)/3'
_refine_ls_weighting_scheme calc
_refine_ls_wR_factor_ref 0.1174
_reflns_number_gt 4373
_reflns_number_total 5433
_reflns_threshold_expression F^2^>2.0\s(F^2^)
_cod_data_source_file ic300923c_si_002_5.cif
_cod_data_source_block (3-PPh3)
_cod_original_formula_sum 'Ir P2 N2 B F4 C42.21 H40.42 Cl2.42'
_cod_database_code 4330324

loop_
_symmetry_equiv_pos_site_id
_symmetry_equiv_pos_as_xyz
1 +X,+Y,+Z
2 1/2-X,1/2+Y,1/2+Z
3 +X,1/2-Y,+Z
4 1/2-X,-Y,1/2+Z
5 -X,-Y,-Z
6 1/2+X,1/2-Y,1/2-Z
7 -X,1/2+Y,-Z
8 1/2+X,+Y,1/2-Z

loop_
_atom_site_label
_atom_site_type_symbol
_atom_site_fract_x
_atom_site_fract_y
_atom_site_fract_z
_atom_site_U_iso_or_equiv
_atom_site_adp_type
_atom_site_occupancy
_atom_site_symmetry_multiplicity
_atom_site_calc_flag
_atom_site_refinement_flags
Ir(1) Ir 0.722279(16) 0.2500 0.05937(2) 0.02615(11) Uani 1.00 4 d S
Cl(1) Cl 0.4839(6) 0.7500 0.6261(8) 0.139(5) Uani 0.54 4 d SP
Cl(2) Cl 0.5168(7) 0.8271(9) 0.7993(10) 0.141(6) Uani 0.27 8 d P
Cl(3) Cl 0.8860(9) 0.2500 0.5645(9) 0.244(8) Uani 0.67 4 d SP
Cl(4) Cl 0.7665(8) 0.2500 0.4542(9) 0.204(6) Uani 0.67 4 d SP
P(1) P 0.71451(8) 0.10632(10) 0.07257(10) 0.0282(3) Uani 1.00 8 d .
F(1) F 0.5578(2) 0.8215(3) 0.4122(4) 0.0727(15) Uani 1.00 8 d .
F(2) F 0.5308(6) 0.7500 0.2869(7) 0.142(4) Uani 1.00 4 d S
F(3) F 0.4557(3) 0.7500 0.4041(5) 0.0719(20) Uani 1.00 4 d S
N(1) N 0.6928(4) 0.2500 -0.0808(5) 0.0331(17) Uani 1.00 4 d S
N(2) N 0.8078(4) 0.2500 -0.0458(5) 0.0369(18) Uani 1.00 4 d S
C(1) C 0.7554(5) 0.2500 -0.1174(6) 0.038(2) Uani 1.00 4 d S
C(2) C 0.7676(7) 0.2500 -0.2067(7) 0.060(3) Uani 1.00 4 d S
C(3) C 0.7103(8) 0.2500 -0.2605(8) 0.083(4) Uani 1.00 4 d S
C(4) C 0.6453(7) 0.2500 -0.2247(8) 0.067(4) Uani 1.00 4 d S
C(5) C 0.6390(6) 0.2500 -0.1343(7) 0.050(3) Uani 1.00 4 d S
C(6) C 0.7962(3) 0.0474(4) 0.0744(4) 0.0296(13) Uani 1.00 8 d .
C(7) C 0.8581(3) 0.0897(4) 0.0876(4) 0.0383(15) Uani 1.00 8 d .
C(8) C 0.9205(4) 0.0459(5) 0.0904(5) 0.0471(18) Uani 1.00 8 d .
C(9) C 0.9218(4) -0.0406(5) 0.0818(4) 0.0483(19) Uani 1.00 8 d .
C(10) C 0.8596(4) -0.0838(4) 0.0698(4) 0.0450(17) Uani 1.00 8 d .
C(11) C 0.7976(4) -0.0400(4) 0.0655(5) 0.0425(16) Uani 1.00 8 d .
C(12) C 0.6643(3) 0.0614(4) -0.0186(4) 0.0345(14) Uani 1.00 8 d .
C(13) C 0.6963(4) 0.0336(5) -0.0960(5) 0.0462(17) Uani 1.00 8 d .
C(14) C 0.6565(5) 0.0129(6) -0.1696(5) 0.074(3) Uani 1.00 8 d .
C(15) C 0.5838(5) 0.0194(6) -0.1673(6) 0.073(3) Uani 1.00 8 d .
C(16) C 0.5525(4) 0.0483(6) -0.0905(5) 0.065(2) Uani 1.00 8 d .
C(17) C 0.5927(4) 0.0688(5) -0.0176(5) 0.0484(18) Uani 1.00 8 d .
C(18) C 0.6713(3) 0.0671(4) 0.1733(4) 0.0330(13) Uani 1.00 8 d .
C(19) C 0.6728(4) 0.1141(4) 0.2499(4) 0.0448(16) Uani 1.00 8 d .
C(20) C 0.6433(4) 0.0825(5) 0.3276(5) 0.0559(20) Uani 1.00 8 d .
C(21) C 0.6128(4) 0.0050(5) 0.3289(5) 0.0500(18) Uani 1.00 8 d .
C(22) C 0.6109(4) -0.0422(5) 0.2532(5) 0.0540(20) Uani 1.00 8 d .
C(23) C 0.6405(3) -0.0117(4) 0.1753(5) 0.0451(17) Uani 1.00 8 d .
C(24) C 0.507(3) 0.7500 0.7304(12) 0.175(12) Uani 0.54 4 d SP
C(25) C 0.8507(11) 0.2500 0.4661(16) 0.255(18) Uani 0.67 4 d SP
B(1) B 0.5247(7) 0.7500 0.3856(16) 0.081(6) Uani 1.00 4 d S
H(1A) H 0.667(4) 0.2500 0.123(6) 0.0392 Uiso 1.00 4 d .
H(1B) H 0.754(5) 0.2500 0.153(6) 0.0392 Uiso 1.00 4 d .
H(2) H 0.8130 0.2500 -0.2300 0.073 Uiso 1.00 4 calc R
H(3) H 0.7158 0.2500 -0.3226 0.100 Uiso 1.00 4 calc R
H(4) H 0.6057 0.2500 -0.2613 0.080 Uiso 1.00 4 calc R
H(5) H 0.5941 0.2500 -0.1094 0.060 Uiso 1.00 4 calc R
H(7) H 0.8580 0.1485 0.0947 0.046 Uiso 1.00 8 calc R
H(8) H 0.9624 0.0755 0.0982 0.057 Uiso 1.00 8 calc R
H(9) H 0.9643 -0.0699 0.0841 0.058 Uiso 1.00 8 calc R
H(10) H 0.8597 -0.1429 0.0647 0.054 Uiso 1.00 8 calc R
H(11) H 0.7558 -0.0696 0.0565 0.051 Uiso 1.00 8 calc R
H(13) H 0.7449 0.0289 -0.0985 0.055 Uiso 1.00 8 calc R
H(14) H 0.6785 -0.0058 -0.2217 0.088 Uiso 1.00 8 calc R
H(15) H 0.5569 0.0045 -0.2170 0.088 Uiso 1.00 8 calc R
H(16) H 0.5039 0.0540 -0.0879 0.078 Uiso 1.00 8 calc R
H(17) H 0.5706 0.0884 0.0343 0.058 Uiso 1.00 8 calc R
H(19) H 0.6937 0.1676 0.2499 0.054 Uiso 1.00 8 calc R
H(20) H 0.6444 0.1150 0.3797 0.067 Uiso 1.00 8 calc R
H(21) H 0.5931 -0.0159 0.3817 0.060 Uiso 1.00 8 calc R
H(22) H 0.5896 -0.0954 0.2536 0.065 Uiso 1.00 8 calc R
H(23) H 0.6396 -0.0448 0.1236 0.054 Uiso 1.00 8 calc R
H(2A) H 0.831(3) 0.201(3) -0.047(4) 0.044 Uiso 1.00 8 d .
H(24A) H 0.4731 0.7126 0.7595 0.211 Uiso 0.27 8 calc R
H(24B) H 0.5512 0.7199 0.7317 0.211 Uiso 0.27 8 calc R
H(25A) H 0.8589 0.2006 0.4313 0.306 Uiso 0.67 8 calc R

loop_
_atom_site_aniso_label
_atom_site_aniso_U_11
_atom_site_aniso_U_22
_atom_site_aniso_U_33
_atom_site_aniso_U_12
_atom_site_aniso_U_13
_atom_site_aniso_U_23
Ir(1) 0.02428(16) 0.02733(17) 0.02684(17) 0.0000 0.00082(16) 0.0000
Cl(1) 0.168(10) 0.091(6) 0.157(8) 0.0000 0.042(7) 0.0000
Cl(2) 0.128(10) 0.151(12) 0.143(11) -0.013(9) -0.050(9) 0.012(8)
Cl(3) 0.317(17) 0.233(15) 0.182(12) 0.0000 0.012(10) 0.0000
Cl(4) 0.256(13) 0.128(8) 0.229(14) 0.0000 0.030(9) 0.0000
P(1) 0.0265(8) 0.0290(7) 0.0292(8) -0.0013(6) 0.0018(7) 0.0002(6)
F(1) 0.050(3) 0.035(2) 0.134(4) -0.0022(20) -0.020(3) 0.001(3)
F(2) 0.155(10) 0.177(11) 0.093(7) 0.0000 -0.005(7) 0.0000
F(3) 0.041(4) 0.053(4) 0.121(6) 0.0000 -0.003(4) 0.0000
N(1) 0.036(4) 0.034(4) 0.029(4) 0.0000 -0.002(3) 0.0000
N(2) 0.033(4) 0.037(4) 0.041(5) 0.0000 0.008(4) 0.0000
C(1) 0.053(6) 0.030(5) 0.031(5) 0.0000 0.009(4) 0.0000
C(2) 0.087(9) 0.061(7) 0.034(6) 0.0000 0.014(6) 0.0000
C(3) 0.114(13) 0.097(11) 0.038(7) 0.0000 -0.018(8) 0.0000
C(4) 0.076(9) 0.078(9) 0.046(7) 0.0000 -0.037(7) 0.0000
C(5) 0.049(6) 0.044(6) 0.058(7) 0.0000 -0.018(5) 0.0000
C(6) 0.030(3) 0.032(3) 0.027(3) 0.003(2) 0.004(2) 0.006(2)
C(7) 0.037(3) 0.038(4) 0.040(4) 0.007(3) -0.004(3) 0.004(3)
C(8) 0.031(4) 0.058(5) 0.052(4) 0.004(3) -0.004(3) 0.005(4)
C(9) 0.043(4) 0.057(5) 0.045(4) 0.020(4) 0.001(3) 0.015(3)
C(10) 0.057(4) 0.036(4) 0.042(4) 0.017(3) 0.004(3) 0.006(3)
C(11) 0.045(4) 0.034(3) 0.049(4) 0.002(3) 0.003(3) 0.006(3)
C(12) 0.037(3) 0.031(3) 0.035(3) -0.005(3) 0.002(3) -0.002(3)
C(13) 0.045(4) 0.056(5) 0.038(4) 0.005(3) 0.004(3) -0.008(4)
C(14) 0.096(7) 0.087(7) 0.037(4) 0.004(6) 0.006(5) -0.018(4)
C(15) 0.080(6) 0.092(7) 0.048(5) -0.033(5) -0.018(5) -0.011(5)
C(16) 0.049(5) 0.098(7) 0.049(5) -0.016(5) -0.008(4) 0.001(5)
C(17) 0.041(4) 0.064(5) 0.040(4) -0.011(4) -0.004(3) -0.005(4)
C(18) 0.027(3) 0.036(3) 0.036(3) 0.001(3) -0.002(3) 0.002(3)
C(19) 0.054(4) 0.042(4) 0.039(4) -0.005(3) 0.002(3) 0.003(3)
C(20) 0.074(5) 0.064(5) 0.030(4) -0.000(4) 0.008(4) 0.004(4)
C(21) 0.045(4) 0.063(5) 0.041(4) -0.001(4) 0.008(3) 0.018(4)
C(22) 0.046(4) 0.051(4) 0.065(5) -0.014(4) 0.007(4) 0.021(4)
C(23) 0.049(4) 0.043(4) 0.044(4) -0.009(3) 0.004(3) 0.003(3)
C(24) 0.24(3) 0.108(18) 0.181(18) 0.0000 -0.02(3) 0.0000
C(25) 0.246(16) 0.38(5) 0.140(17) 0.0000 0.084(19) 0.0000
B(1) 0.030(7) 0.043(8) 0.172(19) 0.0000 -0.019(9) 0.0000

loop_
_atom_type_symbol
_atom_type_description
_atom_type_scat_dispersion_real
_atom_type_scat_dispersion_imag
_atom_type_scat_source
Ir Ir -1.444 7.990
;
International Tables for Crystallography
(1992, Vol. C, Tables 4.2.6.8 and 6.1.1.4)
;
P P 0.102 0.094
;
International Tables for Crystallography
(1992, Vol. C, Tables 4.2.6.8 and 6.1.1.4)
;
N N 0.006 0.003
;
International Tables for Crystallography
(1992, Vol. C, Tables 4.2.6.8 and 6.1.1.4)
;
B B 0.001 0.001
;
International Tables for Crystallography
(1992, Vol. C, Tables 4.2.6.8 and 6.1.1.4)
;
F F 0.017 0.010
;
International Tables for Crystallography
(1992, Vol. C, Tables 4.2.6.8 and 6.1.1.4)
;
C C 0.003 0.002
;
International Tables for Crystallography
(1992, Vol. C, Tables 4.2.6.8 and 6.1.1.4)
;
H H 0.000 0.000
;
International Tables for Crystallography
(1992, Vol. C, Table 6.1.1.4)
;
Cl Cl 0.148 0.159
;
International Tables for Crystallography
(1992, Vol. C, Tables 4.2.6.8 and 6.1.1.4)
;

loop_
_geom_angle_atom_site_label_1
_geom_angle_atom_site_label_2
_geom_angle_atom_site_label_3
_geom_angle
_geom_angle_publ_flag
_geom_angle_site_symmetry_1
_geom_angle_site_symmetry_3
P(1) Ir(1) P(1) 167.564(15) yes . 3_555
P(1) Ir(1) N(1) 93.82(4) yes . .
P(1) Ir(1) N(2) 96.14(4) yes . .
P(1) Ir(1) N(1) 93.82(4) yes 3_555 .
P(1) Ir(1) N(2) 96.14(4) yes 3_555 .
N(1) Ir(1) N(2) 61.1(3) yes . .
Ir(1) P(1) C(6) 117.0(2) yes . .
Ir(1) P(1) C(12) 111.0(2) yes . .
Ir(1) P(1) C(18) 116.0(2) yes . .
C(6) P(1) C(12) 105.4(3) yes . .
C(6) P(1) C(18) 101.7(3) yes . .
C(12) P(1) C(18) 104.4(3) yes . .
Ir(1) N(1) C(1) 99.5(6) yes . .
Ir(1) N(1) C(5) 142.9(7) yes . .
C(1) N(1) C(5) 117.5(8) yes . .
Ir(1) N(2) C(1) 90.8(5) yes . .
N(1) C(1) N(2) 108.5(7) yes . .
N(1) C(1) C(2) 124.5(10) yes . .
N(2) C(1) C(2) 127.0(9) yes . .
C(1) C(2) C(3) 116.4(12) yes . .
C(2) C(3) C(4) 120.4(11) yes . .
C(3) C(4) C(5) 118.4(12) yes . .
N(1) C(5) C(4) 122.8(11) yes . .
P(1) C(6) C(7) 119.5(5) yes . .
P(1) C(6) C(11) 121.7(5) yes . .
C(7) C(6) C(11) 118.8(6) yes . .
C(6) C(7) C(8) 120.4(6) yes . .
C(7) C(8) C(9) 120.8(6) yes . .
C(8) C(9) C(10) 119.2(7) yes . .
C(9) C(10) C(11) 119.9(7) yes . .
C(6) C(11) C(10) 120.9(6) yes . .
P(1) C(12) C(13) 121.4(5) yes . .
P(1) C(12) C(17) 119.1(5) yes . .
C(13) C(12) C(17) 118.5(6) yes . .
C(12) C(13) C(14) 120.1(7) yes . .
C(13) C(14) C(15) 120.9(8) yes . .
C(14) C(15) C(16) 118.7(8) yes . .
C(15) C(16) C(17) 120.0(8) yes . .
C(12) C(17) C(16) 121.9(7) yes . .
P(1) C(18) C(19) 119.9(5) yes . .
P(1) C(18) C(23) 121.2(5) yes . .
C(19) C(18) C(23) 118.7(6) yes . .
C(18) C(19) C(20) 120.0(6) yes . .
C(19) C(20) C(21) 120.9(7) yes . .
C(20) C(21) C(22) 119.6(7) yes . .
C(21) C(22) C(23) 120.2(7) yes . .
C(18) C(23) C(22) 120.6(7) yes . .
Cl(1) C(24) Cl(2) 130.5(10) yes . .
Cl(1) C(24) Cl(2) 130.5(10) yes . 3_565
Cl(2) C(24) Cl(2) 98.6(11) yes . 3_565
Cl(3) C(25) Cl(4) 120.9(16) yes . .
F(1) B(1) F(1) 113.0(12) yes . 3_565
F(1) B(1) F(2) 104.8(11) yes . .
F(1) B(1) F(3) 113.4(9) yes . .
F(1) B(1) F(2) 104.8(11) yes 3_565 .
F(1) B(1) F(3) 113.4(9) yes 3_565 .
F(2) B(1) F(3) 106.4(14) yes . .
P(1) Ir(1) H(1A) 83.90(8) yes . .
P(1) Ir(1) H(1B) 87.0(3) yes . .
P(1) Ir(1) H(1A) 83.90(8) yes 3_555 .
P(1) Ir(1) H(1B) 87.0(3) yes 3_555 .
N(1) Ir(1) H(1A) 117(3) yes . .
N(1) Ir(1) H(1B) 171(3) yes . .
N(2) Ir(1) H(1A) 178(3) yes . .
N(2) Ir(1) H(1B) 110(3) yes . .
H(1A) Ir(1) H(1B) 72(5) yes . .
Cl(2) Cl(2) H(24A) 58.573 yes 3_565 3_565
Cl(2) Cl(2) H(24B) 58.403 yes 3_565 3_565
H(24A) Cl(2) H(24B) 72.257 yes 3_565 3_565
Ir(1) N(2) H(2A) 111.671 yes . .
Ir(1) N(2) H(2A) 111.671 yes . 3_555
C(1) N(2) H(2A) 108.487 yes . .
C(1) N(2) H(2A) 108.487 yes . 3_555
H(2A) N(2) H(2A) 121.284 yes . 3_555
C(1) C(2) H(2) 121.777 yes . .
C(3) C(2) H(2) 121.812 yes . .
C(2) C(3) H(3) 119.810 yes . .
C(4) C(3) H(3) 119.822 yes . .
C(3) C(4) H(4) 120.814 yes . .
C(5) C(4) H(4) 120.778 yes . .
N(1) C(5) H(5) 118.615 yes . .
C(4) C(5) H(5) 118.579 yes . .
C(6) C(7) H(7) 119.812 yes . .
C(8) C(7) H(7) 119.831 yes . .
C(7) C(8) H(8) 119.584 yes . .
C(9) C(8) H(8) 119.582 yes . .
C(8) C(9) H(9) 120.419 yes . .
C(10) C(9) H(9) 120.415 yes . .
C(9) C(10) H(10) 120.027 yes . .
C(11) C(10) H(10) 120.028 yes . .
C(6) C(11) H(11) 119.554 yes . .
C(10) C(11) H(11) 119.542 yes . .
C(12) C(13) H(13) 119.957 yes . .
C(14) C(13) H(13) 119.947 yes . .
C(13) C(14) H(14) 119.558 yes . .
C(15) C(14) H(14) 119.545 yes . .
C(14) C(15) H(15) 120.669 yes . .
C(16) C(15) H(15) 120.678 yes . .
C(15) C(16) H(16) 120.010 yes . .
C(17) C(16) H(16) 120.011 yes . .
C(12) C(17) H(17) 119.066 yes . .
C(16) C(17) H(17) 119.057 yes . .
C(18) C(19) H(19) 119.985 yes . .
C(20) C(19) H(19) 119.996 yes . .
C(19) C(20) H(20) 119.562 yes . .
C(21) C(20) H(20) 119.563 yes . .
C(20) C(21) H(21) 120.216 yes . .
C(22) C(21) H(21) 120.211 yes . .
C(21) C(22) H(22) 119.890 yes . .
C(23) C(22) H(22) 119.891 yes . .
C(18) C(23) H(23) 119.720 yes . .
C(22) C(23) H(23) 119.720 yes . .
Cl(1) C(24) H(24A) 104.331 yes . .
Cl(1) C(24) H(24A) 104.331 yes . 3_565
Cl(1) C(24) H(24B) 104.825 yes . .
Cl(1) C(24) H(24B) 104.825 yes . 3_565
Cl(2) C(24) H(24A) 104.446 yes . .
Cl(2) C(24) H(24A) 48.228 yes . 3_565
Cl(2) C(24) H(24B) 104.939 yes . .
Cl(2) C(24) H(24B) 60.981 yes . 3_565
Cl(2) C(24) H(24A) 48.228 yes 3_565 .
Cl(2) C(24) H(24A) 104.446 yes 3_565 3_565
Cl(2) C(24) H(24B) 60.981 yes 3_565 .
Cl(2) C(24) H(24B) 104.939 yes 3_565 3_565
H(24A) C(24) H(24A) 74.303 yes . 3_565
H(24A) C(24) H(24B) 105.790 yes . .
H(24A) C(24) H(24B) 149.763 yes . 3_565
H(24A) C(24) H(24B) 149.763 yes 3_565 .
H(24A) C(24) H(24B) 105.790 yes 3_565 3_565
H(24B) C(24) H(24B) 58.680 yes . 3_565
Cl(3) C(25) H(25A) 115.416 yes . .
Cl(3) C(25) H(25A) 115.416 yes . 3_555
Cl(4) C(25) H(25A) 95.906 yes . .
Cl(4) C(25) H(25A) 95.906 yes . 3_555
H(25A) C(25) H(25A) 110.306 yes . 3_555
Cl(2) H(24A) C(24) 94.348 yes 3_565 .
Cl(2) H(24B) C(24) 82.288 yes 3_565 .
Cl(2) H(24B) H(24B) 121.597 yes 3_565 3_565
C(24) H(24B) H(24B) 60.660 yes . 3_565

loop_
_geom_bond_atom_site_label_1
_geom_bond_atom_site_label_2
_geom_bond_distance
_geom_bond_publ_flag
_geom_bond_site_symmetry_2
Ir(1) P(1) 2.2947(16) yes .
Ir(1) P(1) 2.2947(16) yes 3_555
Ir(1) N(1) 2.184(8) yes .
Ir(1) N(2) 2.282(8) yes .
Cl(1) C(24) 1.63(3) yes .
Cl(2) Cl(2) 2.44850(18) yes 3_565
Cl(2) C(24) 1.61(2) yes .
Cl(3) C(25) 1.63(3) yes .
Cl(4) C(25) 1.63(3) yes .
P(1) C(6) 1.829(6) yes .
P(1) C(12) 1.823(6) yes .
P(1) C(18) 1.837(6) yes .
F(1) B(1) 1.361(10) yes .
F(2) B(1) 1.49(3) yes .
F(3) B(1) 1.356(15) yes .
N(1) C(1) 1.324(12) yes .
N(1) C(5) 1.311(14) yes .
N(2) C(1) 1.475(12) yes .
C(1) C(2) 1.364(14) yes .
C(2) C(3) 1.367(19) yes .
C(3) C(4) 1.361(20) yes .
C(4) C(5) 1.366(16) yes .
C(6) C(7) 1.381(9) yes .
C(6) C(11) 1.394(9) yes .
C(7) C(8) 1.387(9) yes .
C(8) C(9) 1.379(11) yes .
C(9) C(10) 1.392(10) yes .
C(10) C(11) 1.381(10) yes .
C(12) C(13) 1.389(9) yes .
C(12) C(17) 1.382(9) yes .
C(13) C(14) 1.385(11) yes .
C(14) C(15) 1.401(14) yes .
C(15) C(16) 1.381(12) yes .
C(16) C(17) 1.380(11) yes .
C(18) C(19) 1.374(9) yes .
C(18) C(23) 1.384(9) yes .
C(19) C(20) 1.393(10) yes .
C(20) C(21) 1.363(11) yes .
C(21) C(22) 1.364(11) yes .
C(22) C(23) 1.389(11) yes .
Ir(1) H(1A) 1.43(8) yes .
Ir(1) H(1B) 1.54(9) yes .
Cl(2) H(24A) 1.208 yes 3_565
Cl(2) H(24B) 1.425 yes 3_565
N(2) H(2A) 0.900 yes .
N(2) H(2A) 0.900 yes 3_555
C(2) H(2) 0.941 yes .
C(3) H(3) 0.941 yes .
C(4) H(4) 0.939 yes .
C(5) H(5) 0.940 yes .
C(7) H(7) 0.940 yes .
C(8) H(8) 0.940 yes .
C(9) H(9) 0.940 yes .
C(10) H(10) 0.940 yes .
C(11) H(11) 0.940 yes .
C(13) H(13) 0.940 yes .
C(14) H(14) 0.940 yes .
C(15) H(15) 0.940 yes .
C(16) H(16) 0.940 yes .
C(17) H(17) 0.940 yes .
C(19) H(19) 0.940 yes .
C(20) H(20) 0.940 yes .
C(21) H(21) 0.940 yes .
C(22) H(22) 0.940 yes .
C(23) H(23) 0.940 yes .
C(24) H(24A) 0.984 yes .
C(24) H(24A) 0.984 yes 3_565
C(24) H(24B) 0.975 yes .
C(24) H(24B) 0.975 yes 3_565
C(25) H(25A) 0.956 yes .
C(25) H(25A) 0.956 yes 3_555
H(24B) H(24B) 0.955 yes 3_565

loop_
_geom_hbond_atom_site_label_D
_geom_hbond_atom_site_label_H
_geom_hbond_atom_site_label_A
_geom_hbond_site_symmetry_H
_geom_hbond_site_symmetry_A
_geom_hbond_distance_DA
_geom_hbond_distance_DH
_geom_hbond_distance_HA
_geom_hbond_angle_DHA
_geom_hbond_publ_flag
N(2) H(2A) F(1) . 4_664 2.892(8) 0.900 2.256 127(4) no
N(2) H(2A) F(1) 3_555 2_644 2.892(8) 0.900 2.256 127(4) no

loop_
_geom_torsion_atom_site_label_1
_geom_torsion_atom_site_label_2
_geom_torsion_atom_site_label_3
_geom_torsion_atom_site_label_4
_geom_torsion
_geom_torsion_publ_flag
_geom_torsion_site_symmetry_1
_geom_torsion_site_symmetry_3
_geom_torsion_site_symmetry_4
P(1) Ir(1) N(1) C(1) -94.91(4) no . . .
P(1) Ir(1) N(1) C(5) 85.09(4) no . . .
N(1) Ir(1) P(1) C(6) 103.5(2) no . . .
N(1) Ir(1) P(1) C(12) -17.5(2) no . . .
N(1) Ir(1) P(1) C(18) -136.5(2) no . . .
P(1) Ir(1) N(2) C(1) 90.99(4) no . . .
N(2) Ir(1) P(1) C(6) 42.1(2) no . . .
N(2) Ir(1) P(1) C(12) -78.9(2) no . . .
P(1) Ir(1) N(1) C(1) 94.91(4) no 3_555 . .
P(1) Ir(1) N(1) C(5) -85.09(4) no 3_555 . .
N(1) Ir(1) P(1) C(6) -103.5(2) no . 3_555 3_555
N(1) Ir(1) P(1) C(12) 17.5(2) no . 3_555 3_555
N(1) Ir(1) P(1) C(18) 136.5(2) no . 3_555 3_555
P(1) Ir(1) N(2) C(1) -90.99(4) no 3_555 . .
N(2) Ir(1) P(1) C(6) -42.1(2) no . 3_555 3_555
N(2) Ir(1) P(1) C(12) 78.9(2) no . 3_555 3_555
N(2) Ir(1) N(1) C(1) 0(1847853) no . . .
Ir(1) P(1) C(6) C(7) 14.2(5) no . . .
Ir(1) P(1) C(12) C(13) 92.0(4) no . . .
Ir(1) P(1) C(12) C(17) -76.3(4) no . . .
Ir(1) P(1) C(18) C(19) -28.1(5) no . . .
Ir(1) P(1) C(18) C(23) 155.7(3) no . . .
C(6) P(1) C(12) C(13) -35.6(5) no . . .
C(6) P(1) C(12) C(17) 156.0(4) no . . .
C(12) P(1) C(6) C(7) 138.1(4) no . . .
C(12) P(1) C(6) C(11) -44.0(5) no . . .
C(6) P(1) C(18) C(19) 100.0(4) no . . .
C(6) P(1) C(18) C(23) -76.2(5) no . . .
C(18) P(1) C(6) C(7) -113.2(4) no . . .
C(18) P(1) C(6) C(11) 64.7(4) no . . .
C(12) P(1) C(18) C(19) -150.5(4) no . . .
C(12) P(1) C(18) C(23) 33.3(5) no . . .
C(18) P(1) C(12) C(13) -142.4(4) no . . .
C(18) P(1) C(12) C(17) 49.3(5) no . . .
C(7) C(6) C(11) C(10) 0.0(9) no . . .
C(11) C(6) C(7) C(8) 1.1(9) no . . .
C(6) C(7) C(8) C(9) -1.3(10) no . . .
C(7) C(8) C(9) C(10) 0.3(10) no . . .
C(8) C(9) C(10) C(11) 0.8(9) no . . .
C(9) C(10) C(11) C(6) -1.0(10) no . . .
C(13) C(12) C(17) C(16) 0.9(10) no . . .
C(17) C(12) C(13) C(14) -0.9(10) no . . .
C(12) C(13) C(14) C(15) -0.0(12) no . . .
C(13) C(14) C(15) C(16) 1.0(13) no . . .
C(14) C(15) C(16) C(17) -1.0(13) no . . .
C(15) C(16) C(17) C(12) 0.0(13) no . . .
C(19) C(18) C(23) C(22) 0.7(9) no . . .
C(23) C(18) C(19) C(20) -0.3(9) no . . .
C(18) C(19) C(20) C(21) 0.0(10) no . . .
C(19) C(20) C(21) C(22) -0.2(11) no . . .
C(20) C(21) C(22) C(23) 0.6(10) no . . .
C(21) C(22) C(23) C(18) -0.9(10) no . . .
